data_1562137
loop_
_publ_author_name
'Zhong, Jie-Cen'
'Wan, Fang'
'Sun, Yan-Qiong'
'Chen, Yi-Ping'

_publ_section_title
;
 Luminescent hybrid lanthanide sulfates and lanthanide
 sulfonate-carboxylates with 1,10-phenanthroline involving in-situ
 oxidation of 2-mercaptonbenzoic acid
;
_journal_name_full 'Journal of Solid State Chemistry'
_journal_page_first 14
_journal_page_last 20
_journal_paper_doi 10.1016/j.jssc.2014.08.037
_journal_volume 221
_journal_year 2015
_chemical_formula_sum 'C26 H17 Eu N2 O7 S'
_chemical_formula_weight 653.45
_space_group_IT_number 2
_space_group_name_Hall '-P 1'
_space_group_name_H-M_alt 'P -1'
_symmetry_cell_setting triclinic
_symmetry_space_group_name_H-M 'P -1'
_atom_sites_solution_hydrogens geom
_atom_sites_solution_primary direct
_atom_sites_solution_secondary difmap
_audit_creation_method SHELXL-97
_cell_angle_alpha 82.092(2)
_cell_angle_beta 78.125(2)
_cell_angle_gamma 71.00(2)
_cell_formula_units_Z 2
_cell_length_a 10.506(5)
_cell_length_b 10.763(7)
_cell_length_c 11.545(6)
_cell_measurement_temperature 293(2)
_cell_volume 1204.4(12)
_computing_structure_refinement 'SHELXL-97 (Sheldrick, 1997)'
_computing_structure_solution 'SHELXS-97 (Sheldrick, 1990)'
_diffrn_ambient_temperature 293(2)
_diffrn_measured_fraction_theta_full 0.988
_diffrn_measured_fraction_theta_max 0.988
_diffrn_radiation_monochromator graphite
_diffrn_radiation_source 'fine-focus sealed tube'
_diffrn_radiation_type MoK\a
_diffrn_radiation_wavelength 0.71073
_diffrn_reflns_av_R_equivalents 0.0205
_diffrn_reflns_av_sigmaI/netI 0.0258
_diffrn_reflns_limit_h_max 13
_diffrn_reflns_limit_h_min -13
_diffrn_reflns_limit_k_max 13
_diffrn_reflns_limit_k_min -13
_diffrn_reflns_limit_l_max 14
_diffrn_reflns_limit_l_min -14
_diffrn_reflns_number 11882
_diffrn_reflns_theta_full 27.47
_diffrn_reflns_theta_max 27.47
_diffrn_reflns_theta_min 3.30
_exptl_absorpt_coefficient_mu 2.741
_exptl_crystal_density_diffrn 1.802
_exptl_crystal_density_method 'not measured'
_exptl_crystal_F_000 644
_refine_diff_density_max 0.585
_refine_diff_density_min -0.586
_refine_diff_density_rms 0.103
_refine_ls_extinction_method none
_refine_ls_goodness_of_fit_ref 0.996
_refine_ls_hydrogen_treatment mixed
_refine_ls_matrix_type full
_refine_ls_number_parameters 334
_refine_ls_number_reflns 5448
_refine_ls_number_restraints 0
_refine_ls_restrained_S_all 0.996
_refine_ls_R_factor_all 0.0228
_refine_ls_R_factor_gt 0.0208
_refine_ls_shift/su_max 0.001
_refine_ls_shift/su_mean 0.000
_refine_ls_structure_factor_coef Fsqd
_refine_ls_weighting_details 'calc w=1/[\s^2^(Fo^2^)+(0.0298P)^2^+1.9387P] where P=(Fo^2^+2Fc^2^)/3'
_refine_ls_weighting_scheme calc
_refine_ls_wR_factor_gt 0.0607
_refine_ls_wR_factor_ref 0.0616
_reflns_number_gt 5134
_reflns_number_total 5448
_reflns_threshold_expression >2sigma(I)
_cod_data_source_file JSSC-2015-221-14.cif
_cod_data_source_block h
_cod_original_sg_symbol_H-M P-1
_cod_database_code 1562137

loop_
_symmetry_equiv_pos_as_xyz
'x, y, z'
'-x, -y, -z'

loop_
_atom_site_label
_atom_site_type_symbol
_atom_site_fract_x
_atom_site_fract_y
_atom_site_fract_z
_atom_site_U_iso_or_equiv
_atom_site_adp_type
_atom_site_occupancy
_atom_site_symmetry_multiplicity
_atom_site_calc_flag
_atom_site_refinement_flags
_atom_site_disorder_assembly
_atom_site_disorder_group
Eu1 Eu 0.136134(13) -0.007327(13) 0.856534(12) 0.02338(5) Uani 1 1 d . . .
S1 S 0.13106(8) -0.23384(8) 0.72121(7) 0.03502(17) Uani 1 1 d . . .
O1 O -0.0746(2) 0.1504(2) 0.82281(19) 0.0325(4) Uani 1 1 d . . .
O2 O -0.2349(2) 0.1318(2) 0.98045(19) 0.0354(5) Uani 1 1 d . . .
O3 O 0.0401(2) -0.0988(2) 0.7095(2) 0.0382(5) Uani 1 1 d . . .
O4 O 0.2321(2) -0.2343(2) 0.7929(2) 0.0425(6) Uani 1 1 d . . .
O5 O 0.1910(3) -0.2915(3) 0.6097(2) 0.0567(7) Uani 1 1 d . . .
O6 O -0.0170(2) -0.1166(2) 0.95698(18) 0.0300(4) Uani 1 1 d . . .
O7 O -0.1728(2) -0.1853(2) 1.0769(2) 0.0393(5) Uani 1 1 d . . .
N1 N 0.2059(3) 0.1020(3) 0.6526(2) 0.0345(6) Uani 1 1 d . . .
N2 N 0.3915(2) -0.0174(3) 0.7973(2) 0.0332(5) Uani 1 1 d . . .
C1 C -0.1954(3) 0.1823(3) 0.8805(3) 0.0287(6) Uani 1 1 d . . .
C2 C -0.3018(3) 0.2897(3) 0.8224(3) 0.0321(6) Uani 1 1 d . . .
C3 C -0.2763(4) 0.3273(3) 0.7028(3) 0.0390(7) Uani 1 1 d . . .
H3 H -0.1919 0.2877 0.6576 0.047 Uiso 1 1 calc R . .
C4 C -0.3758(4) 0.4237(4) 0.6495(4) 0.0523(9) Uani 1 1 d . . .
H4 H -0.3578 0.4475 0.5687 0.063 Uiso 1 1 calc R . .
C5 C -0.4991(4) 0.4834(4) 0.7145(4) 0.0590(11) Uani 1 1 d . . .
H5 H -0.5665 0.5458 0.6781 0.071 Uiso 1 1 calc R . .
C6 C -0.5241(4) 0.4503(4) 0.8371(5) 0.0672(13) Uani 1 1 d . . .
H6 H -0.6066 0.4941 0.8826 0.081 Uiso 1 1 calc R . .
C7 C -0.4266(4) 0.3528(4) 0.8904(3) 0.0487(9) Uani 1 1 d . . .
H7 H -0.4442 0.3294 0.9713 0.058 Uiso 1 1 calc R . .
C8 C 0.1173(4) 0.1565(4) 0.5799(3) 0.0481(9) Uani 1 1 d . . .
H8 H 0.0318 0.1436 0.5992 0.058 Uiso 1 1 calc R . .
C9 C 0.1457(5) 0.2325(5) 0.4753(4) 0.0613(11) Uani 1 1 d . . .
H9 H 0.0800 0.2702 0.4270 0.074 Uiso 1 1 calc R . .
C10 C 0.2704(5) 0.2502(4) 0.4456(3) 0.0602(11) Uani 1 1 d . . .
H10 H 0.2897 0.3024 0.3773 0.072 Uiso 1 1 calc R . .
C11 C 0.3706(4) 0.1910(4) 0.5162(3) 0.0458(8) Uani 1 1 d . . .
C12 C 0.5078(5) 0.1975(4) 0.4874(4) 0.0582(11) Uani 1 1 d . . .
H12 H 0.5343 0.2434 0.4172 0.070 Uiso 1 1 calc R . .
C13 C 0.5980(4) 0.1390(4) 0.5594(4) 0.0538(10) Uani 1 1 d . . .
H13 H 0.6857 0.1465 0.5388 0.065 Uiso 1 1 calc R . .
C14 C 0.5643(4) 0.0659(4) 0.6661(3) 0.0422(8) Uani 1 1 d . . .
C15 C 0.6564(4) 0.0017(4) 0.7442(4) 0.0528(10) Uani 1 1 d . . .
H15 H 0.7457 0.0054 0.7266 0.063 Uiso 1 1 calc R . .
C16 C 0.6149(4) -0.0651(4) 0.8448(4) 0.0542(10) Uani 1 1 d . . .
H16 H 0.6737 -0.1049 0.8988 0.065 Uiso 1 1 calc R . .
C17 C 0.4830(3) -0.0734(4) 0.8663(4) 0.0467(8) Uani 1 1 d . . .
H17 H 0.4573 -0.1223 0.9348 0.056 Uiso 1 1 calc R . .
C18 C 0.4309(3) 0.0534(3) 0.6977(3) 0.0334(6) Uani 1 1 d . . .
C19 C 0.3323(3) 0.1180(3) 0.6218(3) 0.0344(6) Uani 1 1 d . . .
C20 C 0.0299(3) -0.3350(3) 0.8014(3) 0.0320(6) Uani 1 1 d . . .
C21 C 0.0447(4) -0.4483(3) 0.7473(3) 0.0423(8) Uani 1 1 d . . .
H21 H 0.1091 -0.4693 0.6787 0.051 Uiso 1 1 calc R . .
C22 C -0.0343(5) -0.5299(4) 0.7933(4) 0.0526(10) Uani 1 1 d . . .
H22 H -0.0230 -0.6050 0.7560 0.063 Uiso 1 1 calc R . .
C23 C -0.1288(5) -0.4995(4) 0.8936(4) 0.0552(10) Uani 1 1 d . . .
H23 H -0.1843 -0.5527 0.9235 0.066 Uiso 1 1 calc R . .
C24 C -0.1429(4) -0.3900(3) 0.9512(3) 0.0431(8) Uani 1 1 d . . .
H24 H -0.2065 -0.3717 1.0206 0.052 Uiso 1 1 calc R . .
C25 C -0.0635(3) -0.3067(3) 0.9072(3) 0.0308(6) Uani 1 1 d . . .
C26 C -0.0862(3) -0.1964(3) 0.9836(3) 0.0277(6) Uani 1 1 d . . .

loop_
_atom_site_aniso_label
_atom_site_aniso_U_11
_atom_site_aniso_U_22
_atom_site_aniso_U_33
_atom_site_aniso_U_23
_atom_site_aniso_U_13
_atom_site_aniso_U_12
Eu1 0.01985(8) 0.02542(8) 0.02564(8) 0.00057(5) -0.00474(5) -0.00848(5)
S1 0.0351(4) 0.0361(4) 0.0358(4) -0.0089(3) -0.0002(3) -0.0146(3)
O1 0.0252(10) 0.0339(11) 0.0335(11) 0.0029(9) -0.0062(8) -0.0042(8)
O2 0.0289(11) 0.0448(12) 0.0330(11) 0.0076(9) -0.0095(9) -0.0137(9)
O3 0.0482(13) 0.0339(11) 0.0351(12) 0.0038(9) -0.0118(10) -0.0160(10)
O4 0.0267(11) 0.0404(12) 0.0612(16) -0.0150(11) -0.0071(10) -0.0073(9)
O5 0.0686(19) 0.0624(17) 0.0441(14) -0.0226(13) 0.0149(13) -0.0342(15)
O6 0.0310(11) 0.0308(10) 0.0328(10) -0.0027(8) -0.0038(8) -0.0166(8)
O7 0.0365(12) 0.0398(12) 0.0442(13) -0.0105(10) 0.0084(10) -0.0216(10)
N1 0.0336(14) 0.0387(14) 0.0300(13) 0.0024(11) -0.0058(11) -0.0114(11)
N2 0.0231(12) 0.0376(13) 0.0395(14) -0.0001(11) -0.0052(10) -0.0114(10)
C1 0.0272(14) 0.0292(14) 0.0319(14) -0.0012(11) -0.0098(12) -0.0094(11)
C2 0.0288(15) 0.0265(14) 0.0412(17) -0.0001(12) -0.0112(13) -0.0067(11)
C3 0.0375(17) 0.0381(17) 0.0339(16) 0.0013(13) -0.0073(13) -0.0023(13)
C4 0.056(2) 0.045(2) 0.048(2) 0.0100(17) -0.0186(18) -0.0041(17)
C5 0.045(2) 0.049(2) 0.070(3) 0.020(2) -0.019(2) -0.0003(17)
C6 0.033(2) 0.051(2) 0.092(3) 0.009(2) 0.003(2) 0.0075(17)
C7 0.0408(19) 0.045(2) 0.0450(19) 0.0077(16) 0.0014(15) -0.0031(15)
C8 0.043(2) 0.056(2) 0.0420(19) 0.0048(17) -0.0132(16) -0.0113(16)
C9 0.074(3) 0.068(3) 0.043(2) 0.017(2) -0.024(2) -0.023(2)
C10 0.087(3) 0.062(3) 0.0342(19) 0.0153(18) -0.010(2) -0.034(2)
C11 0.058(2) 0.0431(19) 0.0392(18) 0.0003(15) 0.0006(16) -0.0265(17)
C12 0.078(3) 0.062(2) 0.043(2) -0.0012(18) 0.012(2) -0.048(2)
C13 0.053(2) 0.066(3) 0.051(2) -0.0097(19) 0.0121(18) -0.041(2)
C14 0.0366(17) 0.0475(19) 0.0475(19) -0.0141(16) 0.0054(15) -0.0233(15)
C15 0.0288(17) 0.062(2) 0.073(3) -0.019(2) -0.0008(17) -0.0204(16)
C16 0.0321(18) 0.072(3) 0.060(2) 0.003(2) -0.0159(17) -0.0163(17)
C17 0.0311(17) 0.055(2) 0.053(2) 0.0044(17) -0.0129(15) -0.0120(15)
C18 0.0294(15) 0.0334(15) 0.0400(16) -0.0083(13) 0.0005(12) -0.0149(12)
C19 0.0402(17) 0.0324(15) 0.0316(15) -0.0018(12) -0.0004(13) -0.0162(13)
C20 0.0344(15) 0.0270(14) 0.0377(16) -0.0028(12) -0.0121(13) -0.0097(12)
C21 0.054(2) 0.0356(17) 0.0390(18) -0.0079(14) -0.0107(15) -0.0123(15)
C22 0.077(3) 0.0345(17) 0.058(2) -0.0092(16) -0.017(2) -0.0268(18)
C23 0.068(3) 0.043(2) 0.069(3) -0.0074(19) -0.011(2) -0.0365(19)
C24 0.048(2) 0.0408(18) 0.0483(19) -0.0041(15) -0.0054(16) -0.0253(15)
C25 0.0297(15) 0.0260(13) 0.0400(16) -0.0012(12) -0.0105(12) -0.0109(11)
C26 0.0257(14) 0.0268(13) 0.0325(14) 0.0011(11) -0.0085(11) -0.0096(11)

loop_
_atom_type_symbol
_atom_type_description
_atom_type_scat_dispersion_real
_atom_type_scat_dispersion_imag
_atom_type_scat_source
C C 0.0033 0.0016 'International Tables Vol C Tables 4.2.6.8 and 6.1.1.4'
Eu Eu -0.1578 3.6682 'International Tables Vol C Tables 4.2.6.8 and 6.1.1.4'
N N 0.0061 0.0033 'International Tables Vol C Tables 4.2.6.8 and 6.1.1.4'
O O 0.0106 0.0060 'International Tables Vol C Tables 4.2.6.8 and 6.1.1.4'
S S 0.1246 0.1234 'International Tables Vol C Tables 4.2.6.8 and 6.1.1.4'
H H 0.0000 0.0000 'International Tables Vol C Tables 4.2.6.8 and 6.1.1.4'

loop_
_geom_angle_atom_site_label_1
_geom_angle_atom_site_label_2
_geom_angle_atom_site_label_3
_geom_angle
_geom_angle_site_symmetry_1
_geom_angle_site_symmetry_3
O6 Eu1 O2 74.22(8) . 2_557
O6 Eu1 O1 79.52(8) . .
O2 Eu1 O1 138.05(7) 2_557 .
O6 Eu1 O4 74.81(8) . .
O2 Eu1 O4 76.11(9) 2_557 .
O1 Eu1 O4 127.29(8) . .
O6 Eu1 O7 125.72(7) . 2_557
O2 Eu1 O7 86.97(9) 2_557 2_557
O1 Eu1 O7 82.45(9) . 2_557
O4 Eu1 O7 148.87(8) . 2_557
O6 Eu1 N1 141.63(8) . .
O2 Eu1 N1 140.03(8) 2_557 .
O1 Eu1 N1 78.15(8) . .
O4 Eu1 N1 94.80(9) . .
O7 Eu1 N1 81.49(9) 2_557 .
O6 Eu1 O6 74.69(8) . 2_557
O2 Eu1 O6 71.91(8) 2_557 2_557
O1 Eu1 O6 69.92(7) . 2_557
O4 Eu1 O6 140.51(8) . 2_557
O7 Eu1 O6 51.04(7) 2_557 2_557
N1 Eu1 O6 124.62(9) . 2_557
O6 Eu1 O3 69.00(8) . .
O2 Eu1 O3 124.97(8) 2_557 .
O1 Eu1 O3 72.15(8) . .
O4 Eu1 O3 55.87(8) . .
O7 Eu1 O3 148.00(8) 2_557 .
N1 Eu1 O3 74.61(9) . .
O6 Eu1 O3 131.10(7) 2_557 .
O6 Eu1 N2 145.73(8) . .
O2 Eu1 N2 76.62(8) 2_557 .
O1 Eu1 N2 134.75(8) . .
O4 Eu1 N2 81.09(8) . .
O7 Eu1 N2 69.54(8) 2_557 .
N1 Eu1 N2 63.47(8) . .
O6 Eu1 N2 112.56(8) 2_557 .
O3 Eu1 N2 115.96(8) . .
O6 Eu1 C26 100.46(8) . 2_557
O2 Eu1 C26 78.45(9) 2_557 2_557
O1 Eu1 C26 74.82(8) . 2_557
O4 Eu1 C26 154.45(8) . 2_557
O7 Eu1 C26 25.26(8) 2_557 2_557
N1 Eu1 C26 103.25(9) . 2_557
O6 Eu1 C26 25.78(7) 2_557 2_557
O3 Eu1 C26 146.62(8) . 2_557
N2 Eu1 C26 90.86(8) . 2_557
O6 Eu1 S1 67.01(6) . .
O2 Eu1 S1 99.65(7) 2_557 .
O1 Eu1 S1 99.42(7) . .
O4 Eu1 S1 27.97(6) . .
O7 Eu1 S1 167.12(5) 2_557 .
N1 Eu1 S1 86.41(8) . .
O6 Eu1 S1 141.58(5) 2_557 .
O3 Eu1 S1 28.09(5) . .
N2 Eu1 S1 101.06(6) . .
C26 Eu1 S1 167.20(6) 2_557 .
O6 Eu1 Eu1 39.48(5) . 2_557
O2 Eu1 Eu1 68.45(6) 2_557 2_557
O1 Eu1 Eu1 70.42(6) . 2_557
O4 Eu1 Eu1 110.62(6) . 2_557
O7 Eu1 Eu1 86.25(6) 2_557 2_557
N1 Eu1 Eu1 147.48(6) . 2_557
O6 Eu1 Eu1 35.21(5) 2_557 2_557
O3 Eu1 Eu1 102.66(6) . 2_557
N2 Eu1 Eu1 138.33(6) . 2_557
C26 Eu1 Eu1 60.98(6) 2_557 2_557
S1 Eu1 Eu1 106.43(3) . 2_557
O5 S1 O3 113.80(17) . .
O5 S1 O4 113.72(17) . .
O3 S1 O4 107.74(14) . .
O5 S1 C20 105.19(16) . .
O3 S1 C20 107.76(15) . .
O4 S1 C20 108.34(15) . .
O5 S1 Eu1 139.42(12) . .
O3 S1 Eu1 56.31(10) . .
O4 S1 Eu1 51.94(9) . .
C20 S1 Eu1 115.33(11) . .
C1 O1 Eu1 134.71(19) . .
C1 O2 Eu1 137.66(19) . 2_557
S1 O3 Eu1 95.60(12) . .
S1 O4 Eu1 100.08(12) . .
C26 O6 Eu1 162.2(2) . .
C26 O6 Eu1 92.45(17) . 2_557
Eu1 O6 Eu1 105.31(8) . 2_557
C26 O7 Eu1 97.19(17) . 2_557
C8 N1 C19 118.0(3) . .
C8 N1 Eu1 121.5(2) . .
C19 N1 Eu1 120.1(2) . .
C17 N2 C18 116.7(3) . .
C17 N2 Eu1 123.5(2) . .
C18 N2 Eu1 119.1(2) . .
O2 C1 O1 125.9(3) . .
O2 C1 C2 117.3(3) . .
O1 C1 C2 116.8(3) . .
C3 C2 C7 119.4(3) . .
C3 C2 C1 120.8(3) . .
C7 C2 C1 119.8(3) . .
C2 C3 C4 120.5(3) . .
C2 C3 H3 119.7 . .
C4 C3 H3 119.7 . .
C5 C4 C3 120.5(4) . .
C5 C4 H4 119.8 . .
C3 C4 H4 119.8 . .
C4 C5 C6 119.5(3) . .
C4 C5 H5 120.2 . .
C6 C5 H5 120.2 . .
C7 C6 C5 120.3(4) . .
C7 C6 H6 119.9 . .
C5 C6 H6 119.9 . .
C6 C7 C2 119.7(4) . .
C6 C7 H7 120.1 . .
C2 C7 H7 120.1 . .
N1 C8 C9 123.2(4) . .
N1 C8 H8 118.4 . .
C9 C8 H8 118.4 . .
C10 C9 C8 118.8(4) . .
C10 C9 H9 120.6 . .
C8 C9 H9 120.6 . .
C9 C10 C11 120.8(4) . .
C9 C10 H10 119.6 . .
C11 C10 H10 119.6 . .
C10 C11 C19 116.6(3) . .
C10 C11 C12 124.4(4) . .
C19 C11 C12 118.9(4) . .
C13 C12 C11 121.2(4) . .
C13 C12 H12 119.4 . .
C11 C12 H12 119.4 . .
C12 C13 C14 122.0(4) . .
C12 C13 H13 119.0 . .
C14 C13 H13 119.0 . .
C15 C14 C13 123.9(3) . .
C15 C14 C18 116.8(3) . .
C13 C14 C18 119.3(4) . .
C16 C15 C14 119.8(3) . .
C16 C15 H15 120.1 . .
C14 C15 H15 120.1 . .
C15 C16 C17 118.8(4) . .
C15 C16 H16 120.6 . .
C17 C16 H16 120.6 . .
N2 C17 C16 125.0(4) . .
N2 C17 H17 117.5 . .
C16 C17 H17 117.5 . .
N2 C18 C14 122.9(3) . .
N2 C18 C19 118.0(3) . .
C14 C18 C19 119.2(3) . .
N1 C19 C11 122.4(3) . .
N1 C19 C18 118.1(3) . .
C11 C19 C18 119.5(3) . .
C21 C20 C25 119.0(3) . .
C21 C20 S1 114.8(3) . .
C25 C20 S1 126.1(2) . .
C22 C21 C20 121.4(3) . .
C22 C21 H21 119.3 . .
C20 C21 H21 119.3 . .
C23 C22 C21 119.5(3) . .
C23 C22 H22 120.3 . .
C21 C22 H22 120.3 . .
C22 C23 C24 120.3(3) . .
C22 C23 H23 119.8 . .
C24 C23 H23 119.8 . .
C23 C24 C25 121.3(4) . .
C23 C24 H24 119.4 . .
C25 C24 H24 119.4 . .
C24 C25 C20 118.4(3) . .
C24 C25 C26 114.6(3) . .
C20 C25 C26 127.0(3) . .
O7 C26 O6 119.3(3) . .
O7 C26 C25 119.3(3) . .
O6 C26 C25 121.3(3) . .
O7 C26 Eu1 57.55(15) . 2_557
O6 C26 Eu1 61.78(15) . 2_557
C25 C26 Eu1 176.6(2) . 2_557

loop_
_geom_bond_atom_site_label_1
_geom_bond_atom_site_label_2
_geom_bond_distance
_geom_bond_site_symmetry_2
Eu1 O6 2.325(2) .
Eu1 O2 2.370(2) 2_557
Eu1 O1 2.379(2) .
Eu1 O4 2.472(3) .
Eu1 O7 2.473(3) 2_557
Eu1 N1 2.560(3) .
Eu1 O6 2.564(2) 2_557
Eu1 O3 2.584(2) .
Eu1 N2 2.599(3) .
Eu1 C26 2.908(3) 2_557
Eu1 S1 3.0910(16) .
Eu1 Eu1 3.8898(14) 2_557
S1 O5 1.439(3) .
S1 O3 1.462(3) .
S1 O4 1.473(3) .
S1 C20 1.801(3) .
O1 C1 1.266(4) .
O2 C1 1.256(4) .
O2 Eu1 2.370(2) 2_557
O6 C26 1.265(3) .
O6 Eu1 2.564(2) 2_557
O7 C26 1.251(4) .
O7 Eu1 2.473(3) 2_557
N1 C8 1.321(4) .
N1 C19 1.363(4) .
N2 C17 1.315(4) .
N2 C18 1.357(4) .
C1 C2 1.513(4) .
C2 C3 1.381(5) .
C2 C7 1.392(5) .
C3 C4 1.389(5) .
C3 H3 0.9300 .
C4 C5 1.359(6) .
C4 H4 0.9300 .
C5 C6 1.402(7) .
C5 H5 0.9300 .
C6 C7 1.383(5) .
C6 H6 0.9300 .
C7 H7 0.9300 .
C8 C9 1.398(6) .
C8 H8 0.9300 .
C9 C10 1.353(6) .
C9 H9 0.9300 .
C10 C11 1.397(6) .
C10 H10 0.9300 .
C11 C19 1.417(5) .
C11 C12 1.434(6) .
C12 C13 1.334(7) .
C12 H12 0.9300 .
C13 C14 1.413(5) .
C13 H13 0.9300 .
C14 C15 1.406(6) .
C14 C18 1.420(4) .
C15 C16 1.350(6) .
C15 H15 0.9300 .
C16 C17 1.387(5) .
C16 H16 0.9300 .
C17 H17 0.9300 .
C18 C19 1.436(5) .
C20 C21 1.396(4) .
C20 C25 1.401(4) .
C21 C22 1.381(5) .
C21 H21 0.9300 .
C22 C23 1.362(6) .
C22 H22 0.9300 .
C23 C24 1.384(5) .
C23 H23 0.9300 .
C24 C25 1.395(4) .
C24 H24 0.9300 .
C25 C26 1.504(4) .
C26 Eu1 2.908(3) 2_557

loop_
_geom_torsion_atom_site_label_1
_geom_torsion_atom_site_label_2
_geom_torsion_atom_site_label_3
_geom_torsion_atom_site_label_4
_geom_torsion
_geom_torsion_site_symmetry_1
_geom_torsion_site_symmetry_2
_geom_torsion_site_symmetry_3
_geom_torsion_site_symmetry_4
O6 Eu1 S1 O5 176.3(2) . . . .
O2 Eu1 S1 O5 -115.5(2) 2_557 . . .
O1 Eu1 S1 O5 102.0(2) . . . .
O4 Eu1 S1 O5 -82.6(3) . . . .
O7 Eu1 S1 O5 4.7(4) 2_557 . . .
N1 Eu1 S1 O5 24.7(2) . . . .
O6 Eu1 S1 O5 171.5(2) 2_557 . . .
O3 Eu1 S1 O5 88.1(3) . . . .
N2 Eu1 S1 O5 -37.4(2) . . . .
C26 Eu1 S1 O5 164.1(3) 2_557 . . .
Eu1 Eu1 S1 O5 174.2(2) 2_557 . . .
O6 Eu1 S1 O3 88.19(13) . . . .
O2 Eu1 S1 O3 156.36(13) 2_557 . . .
O1 Eu1 S1 O3 13.90(13) . . . .
O4 Eu1 S1 O3 -170.73(18) . . . .
O7 Eu1 S1 O3 -83.5(3) 2_557 . . .
N1 Eu1 S1 O3 -63.45(13) . . . .
O6 Eu1 S1 O3 83.37(14) 2_557 . . .
N2 Eu1 S1 O3 -125.53(13) . . . .
C26 Eu1 S1 O3 76.0(3) 2_557 . . .
Eu1 Eu1 S1 O3 86.13(12) 2_557 . . .
O6 Eu1 S1 O4 -101.08(15) . . . .
O2 Eu1 S1 O4 -32.91(14) 2_557 . . .
O1 Eu1 S1 O4 -175.37(14) . . . .
O7 Eu1 S1 O4 87.3(3) 2_557 . . .
N1 Eu1 S1 O4 107.28(15) . . . .
O6 Eu1 S1 O4 -105.90(16) 2_557 . . .
O3 Eu1 S1 O4 170.73(18) . . . .
N2 Eu1 S1 O4 45.20(15) . . . .
C26 Eu1 S1 O4 -113.3(3) 2_557 . . .
Eu1 Eu1 S1 O4 -103.14(14) 2_557 . . .
O6 Eu1 S1 C20 -6.98(12) . . . .
O2 Eu1 S1 C20 61.19(13) 2_557 . . .
O1 Eu1 S1 C20 -81.26(13) . . . .
O4 Eu1 S1 C20 94.10(18) . . . .
O7 Eu1 S1 C20 -178.6(3) 2_557 . . .
N1 Eu1 S1 C20 -158.61(13) . . . .
O6 Eu1 S1 C20 -11.80(14) 2_557 . . .
O3 Eu1 S1 C20 -95.16(16) . . . .
N2 Eu1 S1 C20 139.31(13) . . . .
C26 Eu1 S1 C20 -19.1(3) 2_557 . . .
Eu1 Eu1 S1 C20 -9.03(11) 2_557 . . .
O6 Eu1 O1 C1 31.0(3) . . . .
O2 Eu1 O1 C1 -20.7(3) 2_557 . . .
O4 Eu1 O1 C1 92.6(3) . . . .
O7 Eu1 O1 C1 -97.6(3) 2_557 . . .
N1 Eu1 O1 C1 179.6(3) . . . .
O6 Eu1 O1 C1 -46.4(3) 2_557 . . .
O3 Eu1 O1 C1 102.1(3) . . . .
N2 Eu1 O1 C1 -148.7(2) . . . .
C26 Eu1 O1 C1 -73.0(3) 2_557 . . .
S1 Eu1 O1 C1 95.3(3) . . . .
Eu1 Eu1 O1 C1 -8.9(3) 2_557 . . .
O5 S1 O3 Eu1 -134.72(14) . . . .
O4 S1 O3 Eu1 -7.65(15) . . . .
C20 S1 O3 Eu1 109.05(13) . . . .
O6 Eu1 O3 S1 -80.24(12) . . . .
O2 Eu1 O3 S1 -28.85(15) 2_557 . . .
O1 Eu1 O3 S1 -165.58(13) . . . .
O4 Eu1 O3 S1 5.24(10) . . . .
O7 Eu1 O3 S1 155.29(11) 2_557 . . .
N1 Eu1 O3 S1 112.18(13) . . . .
O6 Eu1 O3 S1 -125.00(11) 2_557 . . .
N2 Eu1 O3 S1 62.67(13) . . . .
C26 Eu1 O3 S1 -157.00(12) 2_557 . . .
Eu1 Eu1 O3 S1 -101.25(11) 2_557 . . .
O5 S1 O4 Eu1 135.20(15) . . . .
O3 S1 O4 Eu1 8.09(16) . . . .
C20 S1 O4 Eu1 -108.23(14) . . . .
O6 Eu1 O4 S1 69.40(13) . . . .
O2 Eu1 O4 S1 146.51(14) 2_557 . . .
O1 Eu1 O4 S1 5.75(18) . . . .
O7 Eu1 O4 S1 -154.49(12) 2_557 . . .
N1 Eu1 O4 S1 -73.01(14) . . . .
O6 Eu1 O4 S1 109.96(14) 2_557 . . .
O3 Eu1 O4 S1 -5.26(10) . . . .
N2 Eu1 O4 S1 -135.17(14) . . . .
C26 Eu1 O4 S1 151.84(15) 2_557 . . .
Eu1 Eu1 O4 S1 86.33(13) 2_557 . . .
O2 Eu1 O6 C26 -107.7(6) 2_557 . . .
O1 Eu1 O6 C26 105.3(6) . . . .
O4 Eu1 O6 C26 -28.2(6) . . . .
O7 Eu1 O6 C26 178.0(6) 2_557 . . .
N1 Eu1 O6 C26 50.1(7) . . . .
O6 Eu1 O6 C26 177.2(7) 2_557 . . .
O3 Eu1 O6 C26 30.5(6) . . . .
N2 Eu1 O6 C26 -75.1(7) . . . .
C26 Eu1 O6 C26 177.5(6) 2_557 . . .
S1 Eu1 O6 C26 0.3(6) . . . .
Eu1 Eu1 O6 C26 177.2(7) 2_557 . . .
O2 Eu1 O6 Eu1 75.09(9) 2_557 . . 2_557
O1 Eu1 O6 Eu1 -71.86(9) . . . 2_557
O4 Eu1 O6 Eu1 154.62(10) . . . 2_557
O7 Eu1 O6 Eu1 0.82(12) 2_557 . . 2_557
N1 Eu1 O6 Eu1 -127.10(11) . . . 2_557
O6 Eu1 O6 Eu1 0.0 2_557 . . 2_557
O3 Eu1 O6 Eu1 -146.62(10) . . . 2_557
N2 Eu1 O6 Eu1 107.74(14) . . . 2_557
C26 Eu1 O6 Eu1 0.38(9) 2_557 . . 2_557
S1 Eu1 O6 Eu1 -176.90(9) . . . 2_557
O6 Eu1 N1 C8 28.6(3) . . . .
O2 Eu1 N1 C8 174.2(3) 2_557 . . .
O1 Eu1 N1 C8 -27.0(3) . . . .
O4 Eu1 N1 C8 100.1(3) . . . .
O7 Eu1 N1 C8 -111.0(3) 2_557 . . .
O6 Eu1 N1 C8 -82.2(3) 2_557 . . .
O3 Eu1 N1 C8 47.5(3) . . . .
N2 Eu1 N1 C8 177.7(3) . . . .
C26 Eu1 N1 C8 -98.1(3) 2_557 . . .
S1 Eu1 N1 C8 73.4(3) . . . .
Eu1 Eu1 N1 C8 -42.0(3) 2_557 . . .
O6 Eu1 N1 C19 -158.5(2) . . . .
O2 Eu1 N1 C19 -13.0(3) 2_557 . . .
O1 Eu1 N1 C19 145.8(2) . . . .
O4 Eu1 N1 C19 -87.0(2) . . . .
O7 Eu1 N1 C19 61.8(2) 2_557 . . .
O6 Eu1 N1 C19 90.7(2) 2_557 . . .
O3 Eu1 N1 C19 -139.7(2) . . . .
N2 Eu1 N1 C19 -9.5(2) . . . .
C26 Eu1 N1 C19 74.7(2) 2_557 . . .
S1 Eu1 N1 C19 -113.8(2) . . . .
Eu1 Eu1 N1 C19 130.9(2) 2_557 . . .
O6 Eu1 N2 C17 -35.3(3) . . . .
O2 Eu1 N2 C17 -3.0(3) 2_557 . . .
O1 Eu1 N2 C17 144.2(3) . . . .
O4 Eu1 N2 C17 -80.8(3) . . . .
O7 Eu1 N2 C17 88.7(3) 2_557 . . .
N1 Eu1 N2 C17 179.3(3) . . . .
O6 Eu1 N2 C17 60.6(3) 2_557 . . .
O3 Eu1 N2 C17 -125.7(3) . . . .
C26 Eu1 N2 C17 74.9(3) 2_557 . . .
S1 Eu1 N2 C17 -100.4(3) . . . .
Eu1 Eu1 N2 C17 30.3(3) 2_557 . . .
O6 Eu1 N2 C18 154.08(19) . . . .
O2 Eu1 N2 C18 -173.7(2) 2_557 . . .
O1 Eu1 N2 C18 -26.5(3) . . . .
O4 Eu1 N2 C18 108.6(2) . . . .
O7 Eu1 N2 C18 -81.9(2) 2_557 . . .
N1 Eu1 N2 C18 8.6(2) . . . .
O6 Eu1 N2 C18 -110.1(2) 2_557 . . .
O3 Eu1 N2 C18 63.7(2) . . . .
C26 Eu1 N2 C18 -95.7(2) 2_557 . . .
S1 Eu1 N2 C18 88.9(2) . . . .
Eu1 Eu1 N2 C18 -140.30(19) 2_557 . . .
Eu1 O2 C1 O1 20.0(5) 2_557 . . .
Eu1 O2 C1 C2 -161.0(2) 2_557 . . .
Eu1 O1 C1 O2 0.4(5) . . . .
Eu1 O1 C1 C2 -178.67(19) . . . .
O2 C1 C2 C3 -163.7(3) . . . .
O1 C1 C2 C3 15.4(4) . . . .
O2 C1 C2 C7 17.0(4) . . . .
O1 C1 C2 C7 -163.9(3) . . . .
C7 C2 C3 C4 -2.3(5) . . . .
C1 C2 C3 C4 178.4(3) . . . .
C2 C3 C4 C5 0.7(6) . . . .
C3 C4 C5 C6 2.1(7) . . . .
C4 C5 C6 C7 -3.2(8) . . . .
C5 C6 C7 C2 1.6(7) . . . .
C3 C2 C7 C6 1.2(6) . . . .
C1 C2 C7 C6 -179.5(4) . . . .
C19 N1 C8 C9 -2.0(6) . . . .
Eu1 N1 C8 C9 171.0(3) . . . .
N1 C8 C9 C10 0.9(7) . . . .
C8 C9 C10 C11 1.6(7) . . . .
C9 C10 C11 C19 -2.9(6) . . . .
C9 C10 C11 C12 175.8(4) . . . .
C10 C11 C12 C13 179.7(4) . . . .
C19 C11 C12 C13 -1.6(6) . . . .
C11 C12 C13 C14 1.2(7) . . . .
C12 C13 C14 C15 179.5(4) . . . .
C12 C13 C14 C18 0.3(6) . . . .
C13 C14 C15 C16 179.5(4) . . . .
C18 C14 C15 C16 -1.4(6) . . . .
C14 C15 C16 C17 2.7(6) . . . .
C18 N2 C17 C16 0.1(6) . . . .
Eu1 N2 C17 C16 -170.7(3) . . . .
C15 C16 C17 N2 -2.1(7) . . . .
C17 N2 C18 C14 1.3(5) . . . .
Eu1 N2 C18 C14 172.5(2) . . . .
C17 N2 C18 C19 -178.8(3) . . . .
Eu1 N2 C18 C19 -7.5(4) . . . .
C15 C14 C18 N2 -0.6(5) . . . .
C13 C14 C18 N2 178.6(3) . . . .
C15 C14 C18 C19 179.4(3) . . . .
C13 C14 C18 C19 -1.4(5) . . . .
C8 N1 C19 C11 0.5(5) . . . .
Eu1 N1 C19 C11 -172.6(2) . . . .
C8 N1 C19 C18 -177.0(3) . . . .
Eu1 N1 C19 C18 10.0(4) . . . .
C10 C11 C19 N1 1.9(5) . . . .
C12 C11 C19 N1 -176.9(3) . . . .
C10 C11 C19 C18 179.3(3) . . . .
C12 C11 C19 C18 0.5(5) . . . .
N2 C18 C19 N1 -1.5(4) . . . .
C14 C18 C19 N1 178.5(3) . . . .
N2 C18 C19 C11 -179.0(3) . . . .
C14 C18 C19 C11 0.9(5) . . . .
O5 S1 C20 C21 7.1(3) . . . .
O3 S1 C20 C21 128.8(3) . . . .
O4 S1 C20 C21 -114.8(3) . . . .
Eu1 S1 C20 C21 -170.7(2) . . . .
O5 S1 C20 C25 -170.0(3) . . . .
O3 S1 C20 C25 -48.3(3) . . . .
O4 S1 C20 C25 68.1(3) . . . .
Eu1 S1 C20 C25 12.2(3) . . . .
C25 C20 C21 C22 2.6(5) . . . .
S1 C20 C21 C22 -174.8(3) . . . .
C20 C21 C22 C23 0.0(6) . . . .
C21 C22 C23 C24 -2.0(7) . . . .
C22 C23 C24 C25 1.4(6) . . . .
C23 C24 C25 C20 1.1(5) . . . .
C23 C24 C25 C26 -177.0(3) . . . .
C21 C20 C25 C24 -3.1(5) . . . .
S1 C20 C25 C24 173.9(3) . . . .
C21 C20 C25 C26 174.8(3) . . . .
S1 C20 C25 C26 -8.2(5) . . . .
Eu1 O7 C26 O6 0.0(3) 2_557 . . .
Eu1 O7 C26 C25 178.3(2) 2_557 . . .
Eu1 O6 C26 O7 -177.3(5) . . . .
Eu1 O6 C26 O7 0.0(3) 2_557 . . .
Eu1 O6 C26 C25 4.4(8) . . . .
Eu1 O6 C26 C25 -178.3(2) 2_557 . . .
Eu1 O6 C26 Eu1 -177.3(7) . . . 2_557
C24 C25 C26 O7 -1.2(4) . . . .
C20 C25 C26 O7 -179.1(3) . . . .
C24 C25 C26 O6 177.1(3) . . . .
C20 C25 C26 O6 -0.8(5) . . . .
C24 C25 C26 Eu1 23(3) . . . 2_557
C20 C25 C26 Eu1 -155(3) . . . 2_557
